data_2201398
loop_
_publ_author_name
'Vasuki, G.'
.
'Parthasarathi, V.'
'Ramamurthi, K.'
'Dubey, S.'
'Jindal, D. P.'

_publ_section_title
;
 3\b,17\b-Diacetoxy-16-(3-pyridylmethylene)androst-5-ene monohydrate
;
_journal_issue 11
_journal_name_full 'Acta Crystallographica Section E'
_journal_page_first o1224
_journal_page_last o1226
_journal_paper_doi 10.1107/S1600536802017932
_journal_volume 58
_journal_year 2002
_chemical_formula_iupac 'C29 H37 N O4, H2 O'
_chemical_formula_moiety 'C29 H37 N O4, H2 O'
_chemical_formula_sum 'C29 H39 N O5'
_chemical_formula_weight 481.61
_chemical_name_systematic
;
 3\b,17\b-Diacetoxy-16-(3-pyridylmethylene)androst-5-ene monohydrate
;
_space_group_IT_number 19
_symmetry_cell_setting orthorhombic
_symmetry_space_group_name_Hall 'P 2ac 2ab'
_symmetry_space_group_name_H-M 'P 21 21 21'
_atom_sites_solution_hydrogens geom
_atom_sites_solution_primary direct
_atom_sites_solution_secondary difmap
_audit_creation_method SHELXL-97
_cell_angle_alpha 90.00
_cell_angle_beta 90.00
_cell_angle_gamma 90.00
_cell_formula_units_Z 4
_cell_length_a 11.523(2)
_cell_length_b 15.279(4)
_cell_length_c 15.409(6)
_cell_measurement_reflns_used 25
_cell_measurement_temperature 293(2)
_cell_measurement_theta_max 15
_cell_measurement_theta_min 10
_cell_volume 2712.9(14)
_computing_cell_refinement 'CAD-4 EXPRESS'
_computing_data_collection 'CAD-4 EXPRESS (Enraf-Nonius, 1994)'
_computing_data_reduction 'MolEN (Fair, 1990)'
_computing_molecular_graphics 'ZORTEP97 (Zsolnai, 1997)'
_computing_publication_material SHELXL97
_computing_structure_refinement 'SHELXL97 (Sheldrick, 1997)'
_computing_structure_solution 'SHELXS97 (Sheldrick, 1997)'
_diffrn_ambient_temperature 293(2)
_diffrn_measured_fraction_theta_full 0.999
_diffrn_measured_fraction_theta_max 0.999
_diffrn_measurement_device_type 'Enraf-Nonius CAD-4'
_diffrn_measurement_method \w--2\q
_diffrn_radiation_monochromator graphite
_diffrn_radiation_source 'fine-focus sealed tube'
_diffrn_radiation_type 'Mo K\a'
_diffrn_radiation_wavelength 0.71073
_diffrn_reflns_av_R_equivalents 0.0289
_diffrn_reflns_av_sigmaI/netI 0.0351
_diffrn_reflns_limit_h_max 13
_diffrn_reflns_limit_h_min 0
_diffrn_reflns_limit_k_max 18
_diffrn_reflns_limit_k_min -8
_diffrn_reflns_limit_l_max 18
_diffrn_reflns_limit_l_min -17
_diffrn_reflns_number 2783
_diffrn_reflns_theta_full 25.01
_diffrn_reflns_theta_max 25.01
_diffrn_reflns_theta_min 2.21
_diffrn_standards_decay_% 0
_diffrn_standards_interval_time 120
_diffrn_standards_number 2
_exptl_absorpt_coefficient_mu 0.080
_exptl_absorpt_correction_T_max 0.9921
_exptl_absorpt_correction_T_min 0.9843
_exptl_absorpt_correction_type '\y scan'
_exptl_absorpt_process_details '(North et al., 1968)'
_exptl_crystal_colour colourless
_exptl_crystal_density_diffrn 1.179
_exptl_crystal_density_method 'not measured'
_exptl_crystal_description plate
_exptl_crystal_F_000 1040
_exptl_crystal_size_max 0.20
_exptl_crystal_size_mid 0.15
_exptl_crystal_size_min 0.1
_refine_diff_density_max 0.286
_refine_diff_density_min -0.176
_refine_ls_extinction_method none
_refine_ls_goodness_of_fit_ref 1.057
_refine_ls_hydrogen_treatment constr
_refine_ls_matrix_type full
_refine_ls_number_parameters 308
_refine_ls_number_reflns 2697
_refine_ls_number_restraints 0
_refine_ls_restrained_S_all 1.057
_refine_ls_R_factor_all 0.0982
_refine_ls_R_factor_gt 0.0616
_refine_ls_shift/su_max <0.001
_refine_ls_shift/su_mean <0.001
_refine_ls_structure_factor_coef Fsqd
_refine_ls_weighting_details 'w = 1/[\s^2^(Fo^2^)+(0.1135P)^2^] where P = (Fo^2^+2Fc^2^)/3'
_refine_ls_weighting_scheme calc
_refine_ls_wR_factor_gt 0.1549
_refine_ls_wR_factor_ref 0.1808
_reflns_number_gt 1783
_reflns_number_total 2697
_reflns_threshold_expression I>2\s(I)
_cod_data_source_file ci6161.cif
_cod_data_source_block I
_cod_database_code 2201398
_cod_database_fobs_code 2201398

loop_
_symmetry_equiv_pos_as_xyz
'x, y, z'
'x+1/2, -y+1/2, -z'
'-x, y+1/2, -z+1/2'
'-x+1/2, -y, z+1/2'

loop_
_atom_site_label
_atom_site_fract_x
_atom_site_fract_y
_atom_site_fract_z
_atom_site_U_iso_or_equiv
_atom_site_adp_type
_atom_site_calc_flag
_atom_site_refinement_flags
_atom_site_occupancy
_atom_site_disorder_assembly
_atom_site_disorder_group
_atom_site_type_symbol
C1 0.8986(4) 0.7821(4) 0.1810(3) 0.0681(14) Uani d . 1 . . C
H1A 0.9620 0.7506 0.1539 0.082 Uiso calc R 1 . . H
H1B 0.9209 0.8432 0.1845 0.082 Uiso calc R 1 . . H
C2 0.8817(5) 0.7472(4) 0.2723(4) 0.0795(16) Uani d . 1 . . C
H2A 0.8664 0.6848 0.2700 0.095 Uiso calc R 1 . . H
H2B 0.9520 0.7563 0.3057 0.095 Uiso calc R 1 . . H
C3 0.7816(6) 0.7932(4) 0.3158(3) 0.0745(15) Uani d . 1 . . C
H3 0.7978 0.8559 0.3216 0.089 Uiso calc R 1 . . H
C4 0.6714(5) 0.7788(3) 0.2644(3) 0.0674(13) Uani d . 1 . . C
H4A 0.6078 0.8098 0.2919 0.081 Uiso calc R 1 . . H
H4B 0.6525 0.7169 0.2640 0.081 Uiso calc R 1 . . H
C5 0.6854(4) 0.8110(3) 0.1715(3) 0.0556(11) Uani d . 1 . . C
C6 0.6109(4) 0.8663(3) 0.1387(3) 0.0605(12) Uani d . 1 . . C
H6 0.5506 0.8852 0.1742 0.073 Uiso calc R 1 . . H
C7 0.6155(4) 0.9013(3) 0.0478(3) 0.0559(11) Uani d . 1 . . C
H7A 0.6421 0.9615 0.0494 0.067 Uiso calc R 1 . . H
H7B 0.5380 0.9009 0.0234 0.067 Uiso calc R 1 . . H
C8 0.6964(3) 0.8479(3) -0.0108(3) 0.0502(10) Uani d . 1 . . C
H8 0.6593 0.7925 -0.0271 0.060 Uiso calc R 1 . . H
C9 0.8105(4) 0.8299(3) 0.0394(3) 0.0537(11) Uani d . 1 . . C
H9 0.8393 0.8869 0.0591 0.064 Uiso calc R 1 . . H
C10 0.7897(4) 0.7745(3) 0.1219(3) 0.0548(11) Uani d . 1 . . C
C11 0.9044(4) 0.7919(4) -0.0209(3) 0.0674(14) Uani d . 1 . . C
H11A 0.9770 0.7891 0.0108 0.081 Uiso calc R 1 . . H
H11B 0.8828 0.7325 -0.0361 0.081 Uiso calc R 1 . . H
C12 0.9243(4) 0.8437(4) -0.1046(3) 0.0665(14) Uani d . 1 . . C
H12A 0.9563 0.9007 -0.0907 0.080 Uiso calc R 1 . . H
H12B 0.9798 0.8130 -0.1409 0.080 Uiso calc R 1 . . H
C13 0.8105(3) 0.8550(3) -0.1538(3) 0.0510(10) Uani d . 1 . . C
C14 0.7253(3) 0.9019(3) -0.0928(3) 0.0491(10) Uani d . 1 . . C
H14 0.7649 0.9549 -0.0727 0.059 Uiso calc R 1 . . H
C15 0.6263(3) 0.9326(3) -0.1517(3) 0.0521(10) Uani d . 1 . . C
H15A 0.5643 0.8896 -0.1535 0.063 Uiso calc R 1 . . H
H15B 0.5949 0.9880 -0.1319 0.063 Uiso calc R 1 . . H
C16 0.6827(3) 0.9421(3) -0.2390(3) 0.0527(11) Uani d . 1 . . C
C17 0.8107(3) 0.9211(3) -0.2279(3) 0.0529(11) Uani d . 1 . . C
H17 0.8522 0.9740 -0.2096 0.064 Uiso calc R 1 . . H
C18 0.7649(4) 0.7672(3) -0.1872(3) 0.0661(13) Uani d . 1 . . C
H18A 0.7648 0.7254 -0.1407 0.099 Uiso calc R 1 . . H
H18B 0.8141 0.7465 -0.2331 0.099 Uiso calc R 1 . . H
H18C 0.6873 0.7745 -0.2087 0.099 Uiso calc R 1 . . H
C19 0.7671(4) 0.6776(3) 0.1013(4) 0.0698(13) Uani d . 1 . . C
H19A 0.6994 0.6726 0.0653 0.105 Uiso calc R 1 . . H
H19B 0.7548 0.6461 0.1544 0.105 Uiso calc R 1 . . H
H19C 0.8328 0.6536 0.0714 0.105 Uiso calc R 1 . . H
C20 0.6352(4) 0.9583(3) -0.3168(3) 0.0609(13) Uani d . 1 . . C
H20 0.6866 0.9581 -0.3634 0.073 Uiso calc R 1 . . H
C21 0.5138(4) 0.9763(3) -0.3389(4) 0.0661(13) Uani d . 1 . . C
C22 0.4283(4) 1.0032(4) -0.2832(4) 0.0795(16) Uani d . 1 . . C
H22 0.4442 1.0107 -0.2245 0.095 Uiso calc R 1 . . H
C23 0.3176(5) 1.0190(4) -0.3153(6) 0.102(2) Uani d . 1 . . C
H23 0.2589 1.0368 -0.2777 0.123 Uiso calc R 1 . . H
C24 0.2946(6) 1.0088(6) -0.4001(6) 0.118(3) Uani d . 1 . . C
H24 0.2198 1.0196 -0.4200 0.142 Uiso calc R 1 . . H
N25 0.3755(5) 0.9837(5) -0.4568(4) 0.114(2) Uani d . 1 . . N
C26 0.4809(5) 0.9681(4) -0.4252(4) 0.0842(17) Uani d . 1 . . C
H26 0.5376 0.9502 -0.4643 0.101 Uiso calc R 1 . . H
O27 0.8585(2) 0.8900(2) -0.3089(2) 0.0648(9) Uani d . 1 . . O
C28 0.9691(4) 0.9071(4) -0.3267(3) 0.0665(14) Uani d . 1 . . C
O29 1.0310(3) 0.9489(3) -0.2796(3) 0.0914(13) Uani d . 1 . . O
C30 1.0064(5) 0.8713(5) -0.4094(3) 0.0941(19) Uani d . 1 . . C
H30A 0.9431 0.8406 -0.4360 0.141 Uiso calc R 1 . . H
H30B 1.0698 0.8316 -0.4001 0.141 Uiso calc R 1 . . H
H30C 1.0312 0.9180 -0.4467 0.141 Uiso calc R 1 . . H
O31 0.7659(4) 0.7528(3) 0.4017(2) 0.0887(12) Uani d . 1 . . O
C32 0.7367(7) 0.8034(4) 0.4671(4) 0.0904(19) Uani d . 1 . . C
O33A 0.7006(8) 0.8791(6) 0.4571(5) 0.089(2) Uiso d P 0.55 . . O
O33B 0.7611(9) 0.8806(6) 0.4656(6) 0.082(2) Uiso d P 0.45 . . O
C34 0.7171(6) 0.7490(4) 0.5491(3) 0.113(2) Uani d . 1 . . C
H34A 0.7327 0.6885 0.5368 0.169 Uiso calc R 1 . . H
H34B 0.6381 0.7553 0.5678 0.169 Uiso calc R 1 . . H
H34C 0.7683 0.7690 0.5941 0.169 Uiso calc R 1 . . H
O1WA 0.4013(6) 0.9166(4) 0.3575(3) 0.138(3) Uiso d PR 0.68 . . O
O1WB 0.3258(6) 0.9460(4) 0.3719(3) 0.146(6) Uiso d PR 0.32 . . O

loop_
_atom_site_aniso_label
_atom_site_aniso_U_11
_atom_site_aniso_U_22
_atom_site_aniso_U_33
_atom_site_aniso_U_12
_atom_site_aniso_U_13
_atom_site_aniso_U_23
C1 0.066(3) 0.078(3) 0.060(3) 0.001(2) -0.009(3) 0.009(3)
C2 0.081(3) 0.086(4) 0.072(4) 0.001(3) -0.021(3) 0.015(3)
C3 0.109(4) 0.068(3) 0.046(3) -0.010(3) -0.011(3) 0.011(2)
C4 0.079(3) 0.064(3) 0.060(3) -0.002(3) 0.005(3) 0.000(3)
C5 0.059(2) 0.064(3) 0.044(3) -0.010(2) 0.004(2) -0.001(2)
C6 0.055(2) 0.081(3) 0.045(3) -0.001(2) 0.013(2) 0.002(2)
C7 0.051(2) 0.064(3) 0.053(3) 0.007(2) 0.006(2) 0.009(2)
C8 0.042(2) 0.063(3) 0.045(2) -0.004(2) 0.0043(19) -0.006(2)
C9 0.041(2) 0.063(3) 0.057(3) -0.003(2) 0.001(2) 0.003(2)
C10 0.053(2) 0.063(3) 0.048(3) -0.001(2) -0.001(2) 0.001(2)
C11 0.045(2) 0.098(4) 0.059(3) 0.015(2) 0.007(2) 0.007(3)
C12 0.042(2) 0.100(4) 0.057(3) 0.011(2) 0.003(2) 0.010(3)
C13 0.0404(19) 0.054(2) 0.059(3) 0.0042(18) 0.007(2) -0.011(2)
C14 0.0419(19) 0.058(2) 0.047(2) 0.0007(18) 0.0057(19) 0.001(2)
C15 0.044(2) 0.054(2) 0.058(3) -0.0008(19) 0.0070(19) 0.000(2)
C16 0.0399(19) 0.062(3) 0.056(3) -0.0059(19) 0.004(2) 0.002(2)
C17 0.044(2) 0.069(3) 0.045(3) 0.001(2) 0.0070(19) -0.001(2)
C18 0.077(3) 0.068(3) 0.053(3) 0.011(3) 0.013(3) 0.002(3)
C19 0.079(3) 0.069(3) 0.062(3) 0.002(3) 0.003(3) 0.002(3)
C20 0.048(2) 0.073(3) 0.062(3) -0.002(2) 0.004(2) 0.014(3)
C21 0.054(2) 0.072(3) 0.073(3) -0.004(2) -0.002(2) 0.018(3)
C22 0.065(3) 0.085(4) 0.089(4) -0.001(3) -0.002(3) 0.027(3)
C23 0.052(3) 0.111(5) 0.144(7) -0.002(3) 0.001(4) 0.042(5)
C24 0.073(4) 0.151(7) 0.131(7) -0.011(5) -0.040(5) 0.060(6)
N25 0.083(3) 0.148(6) 0.111(5) -0.018(4) -0.039(4) 0.041(4)
C26 0.084(4) 0.099(4) 0.069(4) -0.017(3) -0.027(3) 0.023(3)
O27 0.0530(17) 0.091(2) 0.0507(19) -0.0014(16) 0.0094(14) -0.0044(17)
C28 0.044(2) 0.099(4) 0.056(3) 0.014(3) 0.009(2) 0.005(3)
O29 0.0568(19) 0.124(3) 0.093(3) -0.002(2) 0.023(2) -0.002(3)
C30 0.074(3) 0.152(6) 0.057(3) 0.024(4) 0.018(3) 0.008(4)
O31 0.135(3) 0.083(2) 0.048(2) -0.013(3) -0.005(2) 0.0021(19)
C32 0.128(5) 0.093(4) 0.050(3) -0.021(4) -0.011(4) 0.002(3)
C34 0.157(6) 0.129(6) 0.052(3) -0.030(6) -0.009(4) 0.000(4)

loop_
_atom_type_symbol
_atom_type_description
_atom_type_scat_dispersion_real
_atom_type_scat_dispersion_imag
_atom_type_scat_source
C C 0.0033 0.0000 'International Tables Vol C Tables 4.2.6.8 and 6.1.1.4'
H H 0.0000 0.0000 'International Tables Vol C Tables 4.2.6.8 and 6.1.1.4'
N N 0.0061 0.0000 'International Tables Vol C Tables 4.2.6.8 and 6.1.1.4'
O O 0.0106 0.0000 'International Tables Vol C Tables 4.2.6.8 and 6.1.1.4'

loop_
_geom_angle_atom_site_label_1
_geom_angle_atom_site_label_2
_geom_angle_atom_site_label_3
_geom_angle
C2 C1 C10 114.4(4)
C3 C2 C1 110.3(4)
O31 C3 C2 107.4(5)
O31 C3 C4 107.9(5)
C2 C3 C4 110.0(4)
C3 C4 C5 110.9(4)
C6 C5 C4 120.2(4)
C6 C5 C10 124.0(4)
C4 C5 C10 115.8(4)
C5 C6 C7 124.7(4)
C6 C7 C8 112.4(4)
C7 C8 C14 109.2(3)
C7 C8 C9 108.4(3)
C14 C8 C9 108.7(3)
C11 C9 C10 113.5(4)
C11 C9 C8 111.2(4)
C10 C9 C8 112.1(3)
C5 C10 C19 108.7(4)
C5 C10 C9 109.5(4)
C19 C10 C9 112.6(4)
C5 C10 C1 108.3(4)
C19 C10 C1 109.3(4)
C9 C10 C1 108.4(3)
C12 C11 C9 114.8(4)
C13 C12 C11 110.4(4)
C17 C13 C12 116.5(3)
C17 C13 C18 109.3(4)
C12 C13 C18 111.3(4)
C17 C13 C14 98.6(3)
C12 C13 C14 107.3(4)
C18 C13 C14 113.3(3)
C15 C14 C13 104.9(3)
C15 C14 C8 119.2(3)
C13 C14 C8 112.9(4)
C16 C15 C14 103.8(3)
C20 C16 C15 130.0(4)
C20 C16 C17 122.4(4)
C15 C16 C17 107.4(4)
O27 C17 C16 110.0(4)
O27 C17 C13 115.4(4)
C16 C17 C13 102.9(3)
C16 C20 C21 129.1(4)
C22 C21 C26 115.5(5)
C22 C21 C20 126.7(5)
C26 C21 C20 117.8(5)
C21 C22 C23 119.3(6)
C24 C23 C22 120.5(7)
N25 C24 C23 122.2(6)
C26 N25 C24 116.7(6)
N25 C26 C21 125.7(6)
C28 O27 C17 118.6(4)
O29 C28 O27 123.3(5)
O29 C28 C30 123.7(5)
O27 C28 C30 113.1(5)
C32 O31 C3 118.4(5)
O33B C32 O31 119.9(7)
O33A C32 O31 122.7(6)
O33B C32 C34 125.3(7)
O33A C32 C34 124.1(7)
O31 C32 C34 110.6(5)

loop_
_geom_bond_atom_site_label_1
_geom_bond_atom_site_label_2
_geom_bond_site_symmetry_2
_geom_bond_distance
_geom_bond_publ_flag
C1 C2 . 1.517(7) ?
C1 C10 . 1.554(6) ?
C2 C3 . 1.508(8) ?
C3 O31 . 1.471(6) ?
C3 C4 . 1.513(8) ?
C4 C5 . 1.521(7) ?
C5 C6 . 1.306(6) ?
C5 C10 . 1.530(6) ?
C6 C7 . 1.501(6) ?
C7 C8 . 1.534(6) ?
C8 C14 . 1.546(6) ?
C8 C9 . 1.549(6) ?
C9 C11 . 1.539(6) ?
C9 C10 . 1.546(6) ?
C10 C19 . 1.536(7) ?
C11 C12 . 1.530(7) ?
C12 C13 . 1.525(6) ?
C13 C17 . 1.524(6) ?
C13 C18 . 1.530(6) ?
C13 C14 . 1.537(6) ?
C14 C15 . 1.532(6) ?
C15 C16 . 1.501(6) ?
C16 C20 . 1.341(7) ?
C16 C17 . 1.519(6) ?
C17 O27 . 1.446(5) ?
C20 C21 . 1.466(6) ?
C21 C22 . 1.370(7) ?
C21 C26 . 1.388(7) ?
C22 C23 . 1.390(8) ?
C23 C24 . 1.343(10) ?
C24 N25 . 1.334(10) ?
N25 C26 . 1.330(7) ?
O27 C28 . 1.329(5) ?
C28 O29 . 1.202(6) ?
C28 C30 . 1.451(7) ?
O31 C32 . 1.313(7) ?
C32 O33B . 1.213(11) ?
C32 O33A . 1.239(11) ?
C32 C34 . 1.529(7) ?

loop_
_geom_torsion_atom_site_label_1
_geom_torsion_atom_site_label_2
_geom_torsion_atom_site_label_3
_geom_torsion_atom_site_label_4
_geom_torsion
C10 C1 C2 C3 -57.0(6)
C1 C2 C3 O31 176.8(4)
C1 C2 C3 C4 59.7(6)
O31 C3 C4 C5 -174.5(4)
C2 C3 C4 C5 -57.6(6)
C3 C4 C5 C6 -126.6(5)
C3 C4 C5 C10 53.6(6)
C4 C5 C6 C7 -179.2(4)
C10 C5 C6 C7 0.6(8)
C5 C6 C7 C8 15.5(7)
C6 C7 C8 C14 -163.3(4)
C6 C7 C8 C9 -45.1(5)
C7 C8 C9 C11 -169.2(4)
C14 C8 C9 C11 -50.7(5)
C7 C8 C9 C10 62.5(5)
C14 C8 C9 C10 -179.0(4)
C6 C5 C10 C19 -108.7(5)
C4 C5 C10 C19 71.1(5)
C6 C5 C10 C9 14.7(6)
C4 C5 C10 C9 -165.5(4)
C6 C5 C10 C1 132.7(5)
C4 C5 C10 C1 -47.5(5)
C11 C9 C10 C5 -173.1(4)
C8 C9 C10 C5 -46.0(5)
C11 C9 C10 C19 -52.0(5)
C8 C9 C10 C19 75.1(5)
C11 C9 C10 C1 69.0(5)
C8 C9 C10 C1 -163.9(4)
C2 C1 C10 C5 49.1(6)
C2 C1 C10 C19 -69.2(6)
C2 C1 C10 C9 167.8(4)
C10 C9 C11 C12 178.1(4)
C8 C9 C11 C12 50.7(6)
C9 C11 C12 C13 -54.6(6)
C11 C12 C13 C17 167.3(4)
C11 C12 C13 C18 -66.5(5)
C11 C12 C13 C14 58.0(5)
C17 C13 C14 C15 44.3(4)
C12 C13 C14 C15 165.6(3)
C18 C13 C14 C15 -71.1(5)
C17 C13 C14 C8 175.6(3)
C12 C13 C14 C8 -63.1(5)
C18 C13 C14 C8 60.2(5)
C7 C8 C14 C15 -58.8(5)
C9 C8 C14 C15 -176.9(4)
C7 C8 C14 C13 177.5(3)
C9 C8 C14 C13 59.4(5)
C13 C14 C15 C16 -26.4(4)
C8 C14 C15 C16 -153.9(4)
C14 C15 C16 C20 172.2(5)
C14 C15 C16 C17 -2.4(5)
C20 C16 C17 O27 -21.2(6)
C15 C16 C17 O27 153.9(4)
C20 C16 C17 C13 -144.7(4)
C15 C16 C17 C13 30.4(5)
C12 C13 C17 O27 81.0(5)
C18 C13 C17 O27 -46.2(5)
C14 C13 C17 O27 -164.7(3)
C12 C13 C17 C16 -159.2(4)
C18 C13 C17 C16 73.6(4)
C14 C13 C17 C16 -44.9(4)
C15 C16 C20 C21 3.7(9)
C17 C16 C20 C21 177.6(5)
C16 C20 C21 C22 18.7(9)
C16 C20 C21 C26 -163.2(5)
C26 C21 C22 C23 0.7(8)
C20 C21 C22 C23 178.8(5)
C21 C22 C23 C24 -0.5(10)
C22 C23 C24 N25 -0.2(12)
C23 C24 N25 C26 0.7(12)
C24 N25 C26 C21 -0.5(10)
C22 C21 C26 N25 -0.2(9)
C20 C21 C26 N25 -178.5(6)
C16 C17 O27 C28 148.4(4)
C13 C17 O27 C28 -95.8(5)
C17 O27 C28 O29 -1.7(8)
C17 O27 C28 C30 179.3(4)
C2 C3 O31 C32 142.9(6)
C4 C3 O31 C32 -98.6(6)
C3 O31 C32 O33B -25.3(12)
C3 O31 C32 O33A 14.1(11)
C3 O31 C32 C34 176.5(5)
C17 C16 C20 H20 -2.4
C15 C16 C20 H20 -176.3
H14 C14 C13 C18 176.4
H8 C8 C9 H9 -174.3
H9 C9 C10 C19 -168.8
C19 C10 C13 C18 10.8(3)
